data_7226256
loop_
_publ_author_name
'He, Jianqiao'
'Zhang, Xian'
'Guo, Pan'
'Cheng, Ye'
'Zheng, Chong'
'Huang, Fuqiang'

_publ_section_title
;
 Synthesis, structure, and optical properties of K2.4Ga2.4M1.6Q8(M = Si,
 Ge; Q = S, Se) crystals and glasses
;
_journal_issue 80
_journal_name_full 'RSC Adv.'
_journal_page_first 76789
_journal_paper_doi 10.1039/C6RA11079G
_journal_volume 6
_journal_year 2016
_chemical_formula_sum 'Ga2.4 Ge1.6 K2.4 S8'
_chemical_formula_weight 633.82
_space_group_crystal_system tetragonal
_space_group_IT_number 140
_space_group_name_Hall '-I 4 2c'
_space_group_name_H-M_alt 'I 4/m c m'
_symmetry_space_group_name_Hall '-I 4 2c'
_symmetry_space_group_name_H-M 'I 4/m c m'
_audit_creation_method SHELXL-2014/7
_audit_update_record
;
2016-04-26 deposited with the CCDC.
2016-07-25 downloaded from the CCDC.
;
_cell_angle_alpha 90
_cell_angle_beta 90
_cell_angle_gamma 90
_cell_formula_units_Z 1
_cell_length_a 7.8824(9)
_cell_length_b 7.8824(9)
_cell_length_c 5.9557(7)
_cell_measurement_reflns_used 25
_cell_measurement_temperature 273(2)
_cell_measurement_theta_max 15
_cell_measurement_theta_min 7.5
_cell_volume 370.04(7)
_computing_cell_refinement 'Bruker SMART'
_computing_data_collection 'Bruker SMART'
_computing_data_reduction 'Bruker SMART'
_computing_structure_refinement 'SHELXL-2014/7 (Sheldrick, 2014)'
_diffrn_ambient_temperature 273(2)
_diffrn_measured_fraction_theta_full 1.000
_diffrn_measured_fraction_theta_max 1.000
_diffrn_measurement_device_type 'CCD area detector'
_diffrn_measurement_method 'phi and omega scans'
_diffrn_radiation_type MoK\a
_diffrn_radiation_wavelength 0.71073
_diffrn_reflns_av_R_equivalents 0.0411
_diffrn_reflns_av_unetI/netI 0.0175
_diffrn_reflns_Laue_measured_fraction_full 1.000
_diffrn_reflns_Laue_measured_fraction_max 1.000
_diffrn_reflns_limit_h_max 9
_diffrn_reflns_limit_h_min -10
_diffrn_reflns_limit_k_max 10
_diffrn_reflns_limit_k_min -10
_diffrn_reflns_limit_l_max 7
_diffrn_reflns_limit_l_min -6
_diffrn_reflns_number 2185
_diffrn_reflns_point_group_measured_fraction_full 1.000
_diffrn_reflns_point_group_measured_fraction_max 1.000
_diffrn_reflns_theta_full 25.242
_diffrn_reflns_theta_max 27.481
_diffrn_reflns_theta_min 3.656
_exptl_absorpt_coefficient_mu 9.303
_exptl_absorpt_correction_T_max 0.963
_exptl_absorpt_correction_T_min 0.935
_exptl_absorpt_correction_type multi-scan
_exptl_crystal_colour pink
_exptl_crystal_density_diffrn 2.844
_exptl_crystal_description bar
_exptl_crystal_F_000 392
_exptl_crystal_size_max 0.048
_exptl_crystal_size_mid 0.006
_exptl_crystal_size_min 0.004
_refine_diff_density_max 0.746
_refine_diff_density_min -0.608
_refine_diff_density_rms 0.110
_refine_ls_extinction_method none
_refine_ls_goodness_of_fit_ref 1.192
_refine_ls_hydrogen_treatment undef
_refine_ls_matrix_type full
_refine_ls_number_parameters 9
_refine_ls_number_reflns 131
_refine_ls_number_restraints 0
_refine_ls_restrained_S_all 1.192
_refine_ls_R_factor_all 0.0237
_refine_ls_R_factor_gt 0.0208
_refine_ls_shift/su_max 0.000
_refine_ls_shift/su_mean 0.000
_refine_ls_structure_factor_coef Fsqd
_refine_ls_weighting_details 'w=1/[\s^2^(Fo^2^)+(0.0244P)^2^+0.3237P] where P=(Fo^2^+2Fc^2^)/3'
_refine_ls_weighting_scheme calc
_refine_ls_wR_factor_gt 0.0455
_refine_ls_wR_factor_ref 0.0465
_reflns_Friedel_coverage 0.000
_reflns_number_gt 124
_reflns_number_total 131
_reflns_threshold_expression 'I > 2\s(I)'
_cod_data_source_file c6ra11079g2.cif
_cod_data_source_block I4-mcm_a
_cod_original_cell_volume 370.04(10)
_cod_original_formula_sum 'Ga2.40 Ge1.60 K2.40 S8'
_cod_database_code 7226256
_shelx_shelxl_version_number 2014/7
_shelx_space_group_comment
;
The symmetry employed for this shelxl refinement is uniquely defined
by the following loop, which should always be used as a source of
symmetry information in preference to the above space-group names.
They are only intended as comments.
;
_shelx_estimated_absorpt_t_min 0.499
_shelx_estimated_absorpt_t_max 0.936

loop_
_space_group_symop_operation_xyz
'x, y, z'
'-x, -y, z'
'-y, x, z'
'y, -x, z'
'-x, y, -z+1/2'
'x, -y, -z+1/2'
'y, x, -z+1/2'
'-y, -x, -z+1/2'
'x+1/2, y+1/2, z+1/2'
'-x+1/2, -y+1/2, z+1/2'
'-y+1/2, x+1/2, z+1/2'
'y+1/2, -x+1/2, z+1/2'
'-x+1/2, y+1/2, -z+1'
'x+1/2, -y+1/2, -z+1'
'y+1/2, x+1/2, -z+1'
'-y+1/2, -x+1/2, -z+1'
'-x, -y, -z'
'x, y, -z'
'y, -x, -z'
'-y, x, -z'
'x, -y, z-1/2'
'-x, y, z-1/2'
'-y, -x, z-1/2'
'y, x, z-1/2'
'-x+1/2, -y+1/2, -z+1/2'
'x+1/2, y+1/2, -z+1/2'
'y+1/2, -x+1/2, -z+1/2'
'-y+1/2, x+1/2, -z+1/2'
'x+1/2, -y+1/2, z'
'-x+1/2, y+1/2, z'
'-y+1/2, -x+1/2, z'
'y+1/2, x+1/2, z'

loop_
_atom_site_label
_atom_site_type_symbol
_atom_site_fract_x
_atom_site_fract_y
_atom_site_fract_z
_atom_site_U_iso_or_equiv
_atom_site_adp_type
_atom_site_occupancy
_atom_site_site_symmetry_order
_atom_site_calc_flag
_atom_site_refinement_flags_posn
_atom_site_refinement_flags_adp
_atom_site_refinement_flags_occupancy
Ga Ga 0.5000 1.0000 0.7500 0.0170(3) Uani 0.6 8 d S T P
Ge Ge 0.5000 1.0000 0.7500 0.0170(3) Uani 0.4 8 d S T P
S2 S 0.34758(10) 0.84758(10) 0.5000 0.0234(3) Uani 1 4 d S T P
K3 K 0.5000 0.5000 0.2500 0.113(3) Uani 0.6 8 d S T P

loop_
_atom_site_aniso_label
_atom_site_aniso_U_11
_atom_site_aniso_U_22
_atom_site_aniso_U_33
_atom_site_aniso_U_23
_atom_site_aniso_U_13
_atom_site_aniso_U_12
Ga 0.0206(3) 0.0206(3) 0.0097(4) 0.000 0.000 0.000
Ge 0.0206(3) 0.0206(3) 0.0097(4) 0.000 0.000 0.000
S2 0.0267(5) 0.0267(5) 0.0170(6) 0.000 0.000 -0.0091(6)
K3 0.0256(11) 0.0256(11) 0.286(8) 0.000 0.000 0.000

loop_
_atom_type_symbol
_atom_type_description
_atom_type_scat_dispersion_real
_atom_type_scat_dispersion_imag
_atom_type_scat_source
Ge Ge 0.1547 1.8001 'International Tables Vol C Tables 4.2.6.8 and 6.1.1.4'
S S 0.1246 0.1234 'International Tables Vol C Tables 4.2.6.8 and 6.1.1.4'
K K 0.2009 0.2494 'International Tables Vol C Tables 4.2.6.8 and 6.1.1.4'
Ga Ga 0.2307 1.6083 'International Tables Vol C Tables 4.2.6.8 and 6.1.1.4'

loop_
_geom_angle_atom_site_label_1
_geom_angle_atom_site_label_2
_geom_angle_atom_site_label_3
_geom_angle
_geom_angle_site_symmetry_1
_geom_angle_site_symmetry_3
S2 Ga S2 97.54(4) 27_466 11_655
S2 Ga S2 115.74(2) 27_466 17_676
S2 Ga S2 115.74(2) 11_655 17_676
S2 Ga S2 115.74(2) 27_466 .
S2 Ga S2 115.74(2) 11_655 .
S2 Ga S2 97.54(4) 17_676 .
S2 Ga Ge 131.23(2) 27_466 17_676
S2 Ga Ge 131.23(2) 11_655 17_676
S2 Ga Ge 48.77(2) 17_676 17_676
S2 Ga Ge 48.77(2) . 17_676
S2 Ga Ge 48.77(2) 27_466 17_677
S2 Ga Ge 48.77(2) 11_655 17_677
S2 Ga Ge 131.23(2) 17_676 17_677
S2 Ga Ge 131.23(2) . 17_677
Ge Ga Ge 180.0 17_676 17_677
S2 Ga Ga 48.77(2) 27_466 17_677
S2 Ga Ga 48.77(2) 11_655 17_677
S2 Ga Ga 131.23(2) 17_676 17_677
S2 Ga Ga 131.23(2) . 17_677
Ge Ga Ga 180.0 17_676 17_677
Ge Ga Ga 0.0 17_677 17_677
S2 Ga Ga 131.23(2) 27_466 17_676
S2 Ga Ga 131.23(2) 11_655 17_676
S2 Ga Ga 48.77(2) 17_676 17_676
S2 Ga Ga 48.77(2) . 17_676
Ge Ga Ga 0.0 17_676 17_676
Ge Ga Ga 180.0 17_677 17_676
Ga Ga Ga 180.0 17_677 17_676
S2 Ga K3 57.872(11) 27_466 17_676
S2 Ga K3 122.128(11) 11_655 17_676
S2 Ga K3 57.872(11) 17_676 17_676
S2 Ga K3 122.128(11) . 17_676
Ge Ga K3 90.0 17_676 17_676
Ge Ga K3 90.0 17_677 17_676
Ga Ga K3 90.0 17_677 17_676
Ga Ga K3 90.0 17_676 17_676
S2 Ga K3 57.872(11) 27_466 9_455
S2 Ga K3 122.128(11) 11_655 9_455
S2 Ga K3 122.128(11) 17_676 9_455
S2 Ga K3 57.872(11) . 9_455
Ge Ga K3 90.0 17_676 9_455
Ge Ga K3 90.0 17_677 9_455
Ga Ga K3 90.0 17_677 9_455
Ga Ga K3 90.0 17_676 9_455
K3 Ga K3 90.0 17_676 9_455
S2 Ga K3 122.128(11) 27_466 9
S2 Ga K3 57.872(11) 11_655 9
S2 Ga K3 57.872(11) 17_676 9
S2 Ga K3 122.128(11) . 9
Ge Ga K3 90.0 17_676 9
Ge Ga K3 90.0 17_677 9
Ga Ga K3 90.0 17_677 9
Ga Ga K3 90.0 17_676 9
K3 Ga K3 90.0 17_676 9
K3 Ga K3 180.0 9_455 9
S2 Ga K3 122.128(11) 27_466 17_666
S2 Ga K3 57.872(11) 11_655 17_666
S2 Ga K3 122.128(11) 17_676 17_666
S2 Ga K3 57.872(11) . 17_666
Ge Ga K3 90.0 17_676 17_666
Ge Ga K3 90.0 17_677 17_666
Ga Ga K3 90.0 17_677 17_666
Ga Ga K3 90.0 17_676 17_666
K3 Ga K3 180.0 17_676 17_666
K3 Ga K3 90.0 9_455 17_666
K3 Ga K3 90.0 9 17_666
Ga S2 Ge 82.5 . 17_676
Ga S2 Ga 82.46(4) . 17_676
Ge S2 Ga 0.0 17_676 17_676
Ga S2 K3 122.579(17) . 25_565
Ge S2 K3 87.201(7) 17_676 25_565
Ga S2 K3 87.201(7) 17_676 25_565
Ga S2 K3 122.579(17) . .
Ge S2 K3 87.201(7) 17_676 .
Ga S2 K3 87.201(7) 17_676 .
K3 S2 K3 113.02(2) 25_565 .
Ga S2 K3 87.201(7) . 9_455
Ge S2 K3 122.579(17) 17_676 9_455
Ga S2 K3 122.579(17) 17_676 9_455
K3 S2 K3 52.919(10) 25_565 9_455
K3 S2 K3 142.01(4) . 9_455
Ga S2 K3 87.201(7) . 17_666
Ge S2 K3 122.579(17) 17_676 17_666
Ga S2 K3 122.579(17) 17_676 17_666
K3 S2 K3 142.01(4) 25_565 17_666
K3 S2 K3 52.919(10) . 17_666
K3 S2 K3 113.02(2) 9_455 17_666
K3 K3 K3 180.0 17_666 17_665
K3 K3 S2 63.540(5) 17_666 .
K3 K3 S2 116.460(5) 17_665 .
K3 K3 S2 116.460(5) 17_666 27_455
K3 K3 S2 63.540(5) 17_665 27_455
S2 K3 S2 137.86(4) . 27_455
K3 K3 S2 63.540(5) 17_666 19_566
K3 K3 S2 116.460(5) 17_665 19_566
S2 K3 S2 78.549(4) . 19_566
S2 K3 S2 142.01(4) 27_455 19_566
K3 K3 S2 116.460(5) 17_666 25_565
K3 K3 S2 63.540(5) 17_665 25_565
S2 K3 S2 66.98(2) . 25_565
S2 K3 S2 78.549(4) 27_455 25_565
S2 K3 S2 137.86(4) 19_566 25_565
K3 K3 S2 116.459(5) 17_666 11_654
K3 K3 S2 63.541(5) 17_665 11_654
S2 K3 S2 69.85(3) . 11_654
S2 K3 S2 127.081(9) 27_455 11_654
S2 K3 S2 66.98(2) 19_566 11_654
S2 K3 S2 78.549(4) 25_565 11_654
K3 K3 S2 63.541(5) 17_666 3_655
K3 K3 S2 116.459(5) 17_665 3_655
S2 K3 S2 78.549(4) . 3_655
S2 K3 S2 66.98(2) 27_455 3_655
S2 K3 S2 127.081(9) 19_566 3_655
S2 K3 S2 69.85(3) 25_565 3_655
S2 K3 S2 142.01(4) 11_654 3_655
K3 K3 S2 63.540(5) 17_666 17_666
K3 K3 S2 116.460(5) 17_665 17_666
S2 K3 S2 127.081(10) . 17_666
S2 K3 S2 69.85(3) 27_455 17_666
S2 K3 S2 78.549(4) 19_566 17_666
S2 K3 S2 142.01(4) 25_565 17_666
S2 K3 S2 137.86(4) 11_654 17_666
S2 K3 S2 78.549(4) 3_655 17_666
K3 K3 S2 116.460(5) 17_666 9_544
K3 K3 S2 63.541(5) 17_665 9_544
S2 K3 S2 142.01(4) . 9_544
S2 K3 S2 78.549(4) 27_455 9_544
S2 K3 S2 69.85(3) 19_566 9_544
S2 K3 S2 127.081(9) 25_565 9_544
S2 K3 S2 78.549(4) 11_654 9_544
S2 K3 S2 137.86(4) 3_655 9_544
S2 K3 S2 66.98(2) 17_666 9_544
K3 K3 Ga 90.0 17_666 9_544
K3 K3 Ga 90.0 17_665 9_544
S2 K3 Ga 111.072(18) . 9_544
S2 K3 Ga 111.072(18) 27_455 9_544
S2 K3 Ga 34.927(16) 19_566 9_544
S2 K3 Ga 145.073(16) 25_565 9_544
S2 K3 Ga 68.928(18) 11_654 9_544
S2 K3 Ga 145.073(16) 3_655 9_544
S2 K3 Ga 68.928(18) 17_666 9_544
S2 K3 Ga 34.927(16) 9_544 9_544
K3 K3 Ge 90.0 17_666 17_676
K3 K3 Ge 90.0 17_665 17_676
S2 K3 Ge 34.927(16) . 17_676
S2 K3 Ge 145.073(16) 27_455 17_676
S2 K3 Ge 68.928(18) 19_566 17_676
S2 K3 Ge 68.928(18) 25_565 17_676
S2 K3 Ge 34.927(16) 11_654 17_676
S2 K3 Ge 111.072(18) 3_655 17_676
S2 K3 Ge 145.073(16) 17_666 17_676
S2 K3 Ge 111.072(18) 9_544 17_676
Ga K3 Ge 90.0 9_544 17_676

loop_
_geom_bond_atom_site_label_1
_geom_bond_atom_site_label_2
_geom_bond_distance
_geom_bond_site_symmetry_2
Ga S2 2.2592(9) 27_466
Ga S2 2.2592(9) 11_655
Ga S2 2.2592(9) 17_676
Ga S2 2.2592(9) .
Ga Ge 2.9779(4) 17_676
Ga Ge 2.9778(4) 17_677
Ga Ga 2.9778(4) 17_677
Ga Ga 2.9779(4) 17_676
Ga K3 3.9412(5) 17_676
Ga K3 3.9412(5) 9_455
Ga K3 3.9412(5) 9
Ga K3 3.9412(5) 17_666
S2 Ge 2.2592(9) 17_676
S2 Ga 2.2592(9) 17_676
S2 K3 3.3416(5) 25_565
S2 K3 3.3416(5) .
S2 K3 3.3416(5) 9_455
S2 K3 3.3416(5) 17_666
K3 K3 2.9779(4) 17_666
K3 K3 2.9779(4) 17_665
K3 S2 3.3417(5) 27_455
K3 S2 3.3417(5) 19_566
K3 S2 3.3417(5) 25_565
K3 S2 3.3417(5) 11_654
K3 S2 3.3417(5) 3_655
K3 S2 3.3417(5) 17_666
K3 S2 3.3417(5) 9_544
K3 Ga 3.9412(5) 9_544
K3 Ge 3.9412(5) 17_676
